data_4083033
loop_
_publ_author_name
'Standley, Eric A.'
'Smith, Stacey J.'
'M\"uller, Peter'
'Jamison, Timothy F.'

_publ_section_title
;
 A Broadly Applicable Strategy for Entry into Homogeneous Nickel(0)
 Catalysts from Air-Stable Nickel(II) Complexes.
;
_journal_issue 8
_journal_name_full Organometallics
_journal_page_first 2012
_journal_page_last 2018
_journal_paper_doi 10.1021/om500156q
_journal_volume 33
_journal_year 2014
_chemical_formula_moiety 'C49 H49 Cl Ni P2, C7 H8'
_chemical_formula_sum 'C56 H57 Cl Ni P2'
_chemical_formula_weight 886.12
_chemical_name_systematic
; 
 ? 
;
_space_group_IT_number 34
_symmetry_cell_setting orthorhombic
_symmetry_space_group_name_Hall 'P 2 -2n'
_symmetry_space_group_name_H-M 'P n n 2'
_atom_sites_solution_hydrogens geom
_atom_sites_solution_primary direct
_atom_sites_solution_secondary difmap
_audit_creation_method SHELXL-97
_cell_angle_alpha 90.00
_cell_angle_beta 90.00
_cell_angle_gamma 90.00
_cell_formula_units_Z 4
_cell_length_a 19.513(2)
_cell_length_b 13.4026(16)
_cell_length_c 17.861(2)
_cell_measurement_reflns_used 9716
_cell_measurement_temperature 100(2)
_cell_measurement_theta_max 31.49
_cell_measurement_theta_min 2.58
_cell_volume 4671.1(9)
_computing_cell_refinement 'SAINT 7.46A (Bruker-AXS, 2011)'
_computing_data_collection 'APEX2 v2011.4.0 (Bruker-AXS, 2011)'
_computing_data_reduction 'SAINT 7.46A (Bruker-AXS, 2011)'
_computing_molecular_graphics 'Bruker SHELXTL'
_computing_publication_material 'Bruker SHELXTL'
_computing_structure_refinement 'SHELXL-97 (Sheldrick, 2008)'
_computing_structure_solution 'SHELXS-97 (Sheldrick, 2008)'
_diffrn_ambient_temperature 100(2)
_diffrn_detector_area_resol_mean 8.3
_diffrn_measured_fraction_theta_full 0.998
_diffrn_measured_fraction_theta_max 0.998
_diffrn_measurement_device_type 'Bruker Smart APEX2 CCD'
_diffrn_measurement_method '\f and \w scans'
_diffrn_radiation_monochromator 'Incoatec I\mS multilayer optics'
_diffrn_radiation_source 'I\mS micro-focus sealed tube'
_diffrn_radiation_type MoK\a
_diffrn_radiation_wavelength 0.71073
_diffrn_reflns_av_R_equivalents 0.0606
_diffrn_reflns_av_sigmaI/netI 0.0236
_diffrn_reflns_limit_h_max 28
_diffrn_reflns_limit_h_min -28
_diffrn_reflns_limit_k_max 19
_diffrn_reflns_limit_k_min -19
_diffrn_reflns_limit_l_max 26
_diffrn_reflns_limit_l_min -26
_diffrn_reflns_number 388284
_diffrn_reflns_theta_full 31.62
_diffrn_reflns_theta_max 31.62
_diffrn_reflns_theta_min 1.55
_exptl_absorpt_coefficient_mu 0.578
_exptl_absorpt_correction_T_max 0.8834
_exptl_absorpt_correction_T_min 0.8367
_exptl_absorpt_correction_type multi-scan
_exptl_absorpt_process_details 'SADABS (Sheldrick, 2009)'
_exptl_crystal_colour yellow
_exptl_crystal_density_diffrn 1.260
_exptl_crystal_density_method 'not measured'
_exptl_crystal_description block
_exptl_crystal_F_000 1872
_exptl_crystal_size_max 0.32
_exptl_crystal_size_mid 0.27
_exptl_crystal_size_min 0.22
_refine_diff_density_max 0.601
_refine_diff_density_min -0.638
_refine_diff_density_rms 0.071
_refine_ls_abs_structure_details 'Flack H D (1983), Acta Cryst. A39, 876-881'
_refine_ls_abs_structure_Flack 0.47(2)
_refine_ls_extinction_method none
_refine_ls_goodness_of_fit_ref 1.081
_refine_ls_hydrogen_treatment constr
_refine_ls_matrix_type full
_refine_ls_number_parameters 827
_refine_ls_number_reflns 15646
_refine_ls_number_restraints 1691
_refine_ls_restrained_S_all 1.052
_refine_ls_R_factor_all 0.0585
_refine_ls_R_factor_gt 0.0543
_refine_ls_shift/su_max 0.000
_refine_ls_shift/su_mean 0.000
_refine_ls_structure_factor_coef Fsqd
_refine_ls_weighting_details 'calc w=1/[\s^2^(Fo^2^)+(0.0496P)^2^+6.7120P] where P=(Fo^2^+2Fc^2^)/3'
_refine_ls_weighting_scheme calc
_refine_ls_wR_factor_gt 0.1478
_refine_ls_wR_factor_ref 0.1500
_reflns_number_gt 14063
_reflns_number_total 15646
_reflns_threshold_expression >2sigma(I)
_cod_data_source_file om500156q_si_002.cif
_cod_data_source_block x13037_c
_cod_depositor_comments
;
The following automatic conversions were performed:

'_symmetry_cell_setting' value 'Orthorhombic' changed to
'orthorhombic' according to
/usr/data/users/saulius/crontab/automatic-downloads/rss-feeds/ACS/lib/dictionaries/cif_core.dic
dictionary named 'cif_core.dic' version 2.4.2 from 2011-04-26.

Automatic conversion script
Id: cif_fix_values 2281 2013-09-26 08:29:07Z andrius 

 Adding full bibliography for 4083033--4083038.cif.

 Adding full bibliography for 4083033--4083038.cif.
;
_cod_original_cell_volume 4671.2(10)
_cod_original_sg_symbol_H-M Pnn2
_cod_database_code 4083033

loop_
_symmetry_equiv_pos_as_xyz
'x, y, z'
'-x, -y, z'
'x+1/2, -y+1/2, z+1/2'
'-x+1/2, y+1/2, z+1/2'

loop_
_atom_site_label
_atom_site_type_symbol
_atom_site_fract_x
_atom_site_fract_y
_atom_site_fract_z
_atom_site_U_iso_or_equiv
_atom_site_adp_type
_atom_site_occupancy
_atom_site_symmetry_multiplicity
_atom_site_calc_flag
_atom_site_refinement_flags
_atom_site_disorder_assembly
_atom_site_disorder_group
Cl1 Cl 0.32963(3) 0.25386(8) 0.49968(9) 0.03469(15) Uani 1 1 d DU A .
Ni1 Ni 0.214694(13) 0.25238(3) 0.49704(5) 0.02333(7) Uani 1 1 d DU . .
C1 C 0.1152(4) 0.2462(7) 0.4966(3) 0.0224(7) Uani 0.361(3) 1 d PDU A 1
C2 C 0.0846(5) 0.1508(8) 0.4969(6) 0.0322(15) Uani 0.361(3) 1 d PDU A 1
H2 H 0.1123 0.0925 0.4965 0.039 Uiso 0.361(3) 1 calc PR A 1
C3 C 0.0142(4) 0.1429(8) 0.4977(6) 0.0398(14) Uani 0.361(3) 1 d PDU A 1
H3 H -0.0062 0.0787 0.4999 0.048 Uiso 0.361(3) 1 calc PR A 1
C4 C -0.0268(4) 0.2251(7) 0.4953(6) 0.0388(15) Uani 0.361(3) 1 d PDU A 1
H4 H -0.0751 0.2173 0.4935 0.047 Uiso 0.361(3) 1 calc PR A 1
C5 C 0.0013(4) 0.3198(8) 0.4954(6) 0.0315(14) Uani 0.361(3) 1 d PDU A 1
H5 H -0.0272 0.3772 0.4937 0.038 Uiso 0.361(3) 1 calc PR A 1
C6 C 0.0724(4) 0.3293(7) 0.4981(7) 0.0248(13) Uani 0.361(3) 1 d PDU A 1
C7 C 0.1047(6) 0.4317(7) 0.5015(6) 0.0271(17) Uani 0.361(3) 1 d PDU A 1
H71 H 0.1486 0.4277 0.5279 0.041 Uiso 0.361(3) 1 calc PR A 1
H72 H 0.0741 0.4775 0.5282 0.041 Uiso 0.361(3) 1 calc PR A 1
H73 H 0.1123 0.4565 0.4505 0.041 Uiso 0.361(3) 1 calc PR A 1
C1A C 0.1186(4) 0.2648(6) 0.4902(2) 0.0224(7) Uani 0.363(5) 1 d PDU A 2
C2A C 0.0934(5) 0.3619(7) 0.4860(5) 0.0304(14) Uani 0.363(5) 1 d PDU A 2
H2A H 0.1238 0.4172 0.4882 0.037 Uiso 0.363(5) 1 calc PR A 2
C3A C 0.0233(4) 0.3770(8) 0.4784(5) 0.0374(14) Uani 0.363(5) 1 d PDU A 2
H3A H 0.0065 0.4421 0.4679 0.045 Uiso 0.363(5) 1 calc PR A 2
C4A C -0.0215(5) 0.3007(7) 0.4856(6) 0.0386(15) Uani 0.363(5) 1 d PDU A 2
H4A H -0.0694 0.3130 0.4884 0.046 Uiso 0.363(5) 1 calc PR A 2
C5A C 0.0037(4) 0.2048(8) 0.4888(5) 0.0332(13) Uani 0.363(5) 1 d PDU A 2
H5A H -0.0272 0.1501 0.4888 0.040 Uiso 0.363(5) 1 calc PR A 2
C6A C 0.0743(4) 0.1868(6) 0.4921(6) 0.0270(12) Uani 0.363(5) 1 d PDU A 2
C7A C 0.0987(5) 0.0779(6) 0.4893(6) 0.0330(15) Uani 0.363(5) 1 d PDU A 2
H7A1 H 0.1389 0.0728 0.4565 0.050 Uiso 0.363(5) 1 calc PR A 2
H7A2 H 0.0619 0.0356 0.4697 0.050 Uiso 0.363(5) 1 calc PR A 2
H7A3 H 0.1110 0.0557 0.5398 0.050 Uiso 0.363(5) 1 calc PR A 2
C1B C 0.1211(5) 0.2294(8) 0.5030(3) 0.0224(7) Uani 0.277(6) 1 d PDU A 3
C2B C 0.0972(5) 0.1324(9) 0.5123(6) 0.0267(15) Uani 0.277(6) 1 d PDU A 3
H2B H 0.1302 0.0806 0.5169 0.032 Uiso 0.277(6) 1 calc PR A 3
C3B C 0.0295(5) 0.1067(9) 0.5151(7) 0.0340(16) Uani 0.277(6) 1 d PDU A 3
H3B H 0.0160 0.0388 0.5195 0.041 Uiso 0.277(6) 1 calc PR A 3
C4B C -0.0186(6) 0.1809(9) 0.5115(8) 0.0374(17) Uani 0.277(6) 1 d PDU A 3
H4B H -0.0659 0.1655 0.5166 0.045 Uiso 0.277(6) 1 calc PR A 3
C5B C 0.0018(5) 0.2778(10) 0.5006(8) 0.0317(14) Uani 0.277(6) 1 d PDU A 3
H5B H -0.0321 0.3276 0.4929 0.038 Uiso 0.277(6) 1 calc PR A 3
C6B C 0.0711(5) 0.3057(8) 0.5005(9) 0.0255(13) Uani 0.277(6) 1 d PDU A 3
C7B C 0.0921(9) 0.4132(10) 0.4922(10) 0.0330(15) Uani 0.277(6) 1 d PDU A 3
H7B1 H 0.1419 0.4172 0.4860 0.050 Uiso 0.277(6) 1 calc PR A 3
H7B2 H 0.0784 0.4504 0.5370 0.050 Uiso 0.277(6) 1 calc PR A 3
H7B3 H 0.0695 0.4419 0.4482 0.050 Uiso 0.277(6) 1 calc PR A 3
P1 P 0.21407(5) 0.24797(5) 0.37361(6) 0.0236(2) Uani 1 1 d DU A .
C10 C 0.1304(2) 0.2485(3) 0.3259(3) 0.0360(9) Uani 1 1 d DU . .
H10A H 0.0996 0.2035 0.3543 0.043 Uiso 1 1 calc R A .
H10B H 0.1113 0.3167 0.3305 0.043 Uiso 1 1 calc R . .
C11 C 0.12602(17) 0.2201(3) 0.2471(2) 0.0282(6) Uani 1 1 d DU A .
C12 C 0.1340(3) 0.2860(3) 0.1897(2) 0.0421(9) Uani 1 1 d DU . .
H12 H 0.1463 0.3526 0.2018 0.051 Uiso 1 1 calc R A .
C13 C 0.1251(4) 0.2618(4) 0.1134(3) 0.0613(16) Uani 1 1 d DU A .
H13 H 0.1299 0.3112 0.0756 0.074 Uiso 1 1 calc R . .
C14 C 0.1092(2) 0.1647(4) 0.0952(2) 0.0484(10) Uani 1 1 d DU . .
H14 H 0.1029 0.1461 0.0444 0.058 Uiso 1 1 calc R A .
C15 C 0.1024(2) 0.0943(3) 0.1514(3) 0.0412(9) Uani 1 1 d DU A .
H15 H 0.0916 0.0273 0.1388 0.049 Uiso 1 1 calc R . .
C16 C 0.1111(2) 0.1205(3) 0.2260(2) 0.0351(8) Uani 1 1 d DU . .
H16 H 0.1070 0.0706 0.2635 0.042 Uiso 1 1 calc R A .
C20 C 0.2570(2) 0.1316(3) 0.3412(2) 0.0315(7) Uani 1 1 d DU . .
H20A H 0.2773 0.0980 0.3853 0.038 Uiso 1 1 calc R A .
H20B H 0.2216 0.0865 0.3205 0.038 Uiso 1 1 calc R . .
C21 C 0.31288(18) 0.1445(2) 0.2826(2) 0.0296(6) Uani 1 1 d DU A .
C22 C 0.37974(17) 0.1705(3) 0.3066(3) 0.0344(7) Uani 1 1 d DU . .
H22 H 0.3886 0.1845 0.3578 0.041 Uiso 1 1 calc RD A .
C23 C 0.4318(2) 0.1750(3) 0.2545(3) 0.0402(8) Uani 1 1 d DU A .
H23 H 0.4768 0.1912 0.2706 0.048 Uiso 1 1 calc RD . .
C24 C 0.4200(2) 0.1567(3) 0.1798(3) 0.0414(9) Uani 1 1 d DU . .
H24 H 0.4566 0.1611 0.1448 0.050 Uiso 1 1 calc R A .
C25 C 0.3543(2) 0.1318(3) 0.1555(3) 0.0412(9) Uani 1 1 d DU A .
H25 H 0.3456 0.1184 0.1041 0.049 Uiso 1 1 calc R . .
C26 C 0.3010(2) 0.1267(3) 0.2086(3) 0.0347(7) Uani 1 1 d DU . .
H26 H 0.2559 0.1106 0.1926 0.042 Uiso 1 1 calc R A .
C30 C 0.2610(2) 0.3526(2) 0.3337(2) 0.0270(6) Uani 1 1 d DU . .
H30A H 0.3105 0.3432 0.3436 0.032 Uiso 1 1 calc R A .
H30B H 0.2545 0.3525 0.2787 0.032 Uiso 1 1 calc R . .
C31 C 0.23935(16) 0.4520(2) 0.36405(18) 0.0219(5) Uani 1 1 d DU A .
C32 C 0.19174(18) 0.5120(2) 0.32659(17) 0.0249(6) Uani 1 1 d DU . .
H32 H 0.1722 0.4888 0.2811 0.030 Uiso 1 1 calc R A .
C33 C 0.1726(2) 0.6034(3) 0.3539(2) 0.0301(7) Uani 1 1 d DU A .
H33 H 0.1410 0.6432 0.3266 0.036 Uiso 1 1 calc R . .
C34 C 0.1991(2) 0.6385(3) 0.4215(3) 0.0363(8) Uani 1 1 d DU . .
H34 H 0.1851 0.7011 0.4413 0.044 Uiso 1 1 calc R A .
C35 C 0.2467(2) 0.5789(3) 0.4594(2) 0.0365(8) Uani 1 1 d DU A .
H35 H 0.2652 0.6016 0.5056 0.044 Uiso 1 1 calc R . .
C36 C 0.26752(18) 0.4883(3) 0.4313(2) 0.0291(6) Uani 1 1 d DU . .
H36 H 0.3009 0.4501 0.4573 0.035 Uiso 1 1 calc R A .
P2 P 0.21381(5) 0.25687(7) 0.61994(5) 0.0237(2) Uani 1 1 d DU A .
C40 C 0.25690(19) 0.3709(2) 0.6548(2) 0.0256(6) Uani 1 1 d DU . .
H40A H 0.2768 0.4058 0.6111 0.031 Uiso 1 1 calc R A .
H40B H 0.2211 0.4151 0.6759 0.031 Uiso 1 1 calc R . .
C41 C 0.31240(17) 0.3607(2) 0.7125(2) 0.0261(6) Uani 1 1 d DU A .
C42 C 0.37797(18) 0.3341(3) 0.6925(2) 0.0310(7) Uani 1 1 d DU . .
H42 H 0.3872 0.3203 0.6413 0.037 Uiso 1 1 calc R A .
C43 C 0.4318(2) 0.3263(3) 0.7443(3) 0.0389(8) Uani 1 1 d DU A .
H43 H 0.4761 0.3053 0.7287 0.047 Uiso 1 1 calc R . .
C44 C 0.4193(2) 0.3498(3) 0.8183(3) 0.0421(9) Uani 1 1 d DU . .
H44 H 0.4555 0.3486 0.8538 0.050 Uiso 1 1 calc R A .
C45 C 0.3539(2) 0.3748(3) 0.8403(3) 0.0375(8) Uani 1 1 d DU A .
H45 H 0.3453 0.3893 0.8915 0.045 Uiso 1 1 calc R . .
C46 C 0.3001(2) 0.3794(3) 0.7895(2) 0.0300(6) Uani 1 1 d DU . .
H46 H 0.2551 0.3950 0.8062 0.036 Uiso 1 1 calc R A .
C50 C 0.2608(2) 0.1523(2) 0.66476(19) 0.0244(6) Uani 1 1 d DU . .
H50A H 0.3106 0.1614 0.6568 0.029 Uiso 1 1 calc R A .
H50B H 0.2521 0.1533 0.7194 0.029 Uiso 1 1 calc R . .
C51 C 0.23926(18) 0.0521(2) 0.63348(19) 0.0266(6) Uani 1 1 d DU A .
C52 C 0.26601(19) 0.0179(2) 0.5654(2) 0.0323(6) Uani 1 1 d DU . .
H52 H 0.2979 0.0580 0.5388 0.039 Uiso 1 1 calc R A .
C53 C 0.2467(2) -0.0736(3) 0.5363(2) 0.0371(8) Uani 1 1 d DU A .
H53 H 0.2656 -0.0961 0.4903 0.045 Uiso 1 1 calc R . .
C54 C 0.2001(2) -0.1320(3) 0.5741(3) 0.0390(9) Uani 1 1 d DU . .
H54 H 0.1870 -0.1948 0.5540 0.047 Uiso 1 1 calc R A .
C55 C 0.1722(2) -0.1000(3) 0.6408(2) 0.0344(8) Uani 1 1 d DU A .
H55 H 0.1397 -0.1404 0.6662 0.041 Uiso 1 1 calc R . .
C56 C 0.19201(19) -0.0074(2) 0.6714(2) 0.0276(6) Uani 1 1 d DU . .
H56 H 0.1732 0.0144 0.7177 0.033 Uiso 1 1 calc R A .
C60 C 0.1294(2) 0.2562(3) 0.6671(2) 0.0300(8) Uani 1 1 d DU . .
H60A H 0.0986 0.3009 0.6386 0.036 Uiso 1 1 calc R A .
H60B H 0.1104 0.1879 0.6629 0.036 Uiso 1 1 calc RD . .
C61 C 0.12563(18) 0.2871(3) 0.75035(19) 0.0272(6) Uani 1 1 d DU A .
C62 C 0.1325(3) 0.2146(3) 0.8073(3) 0.0458(11) Uani 1 1 d DU . .
H62 H 0.1428 0.1471 0.7955 0.055 Uiso 1 1 calc R A .
C63 C 0.1238(4) 0.2446(4) 0.8797(3) 0.0584(16) Uani 1 1 d DU A .
H63 H 0.1284 0.1962 0.9182 0.070 Uiso 1 1 calc R . .
C64 C 0.1086(3) 0.3412(4) 0.8998(3) 0.0520(11) Uani 1 1 d DU . .
H64 H 0.1032 0.3590 0.9510 0.062 Uiso 1 1 calc R A .
C65 C 0.1017(2) 0.4112(3) 0.8441(3) 0.0472(10) Uani 1 1 d DU A .
H65 H 0.0913 0.4785 0.8564 0.057 Uiso 1 1 calc R . .
C66 C 0.1099(2) 0.3831(3) 0.7701(3) 0.0383(8) Uani 1 1 d DU . .
H66 H 0.1044 0.4318 0.7319 0.046 Uiso 1 1 calc R A .
C10S C 0.0004(15) 0.4842(16) 0.2869(7) 0.056(4) Uani 0.349(8) 1 d PDU B -1
H10C H -0.0304 0.4296 0.3012 0.085 Uiso 0.349(8) 1 calc PR B -1
H10D H -0.0156 0.5465 0.3098 0.085 Uiso 0.349(8) 1 calc PR B -1
H10E H 0.0469 0.4694 0.3044 0.085 Uiso 0.349(8) 1 calc PR B -1
C1S C 0.0007(11) 0.4952(15) 0.2023(7) 0.045(2) Uani 0.349(8) 1 d PDU B -1
C2S C -0.0409(12) 0.4331(16) 0.1603(11) 0.049(4) Uani 0.349(8) 1 d PDU B -1
H2S H -0.0685 0.3838 0.1837 0.059 Uiso 0.349(8) 1 calc PR B -1
C3S C -0.0413(14) 0.4448(16) 0.0819(11) 0.060(4) Uani 0.349(8) 1 d PDU B -1
H3S H -0.0716 0.4056 0.0524 0.072 Uiso 0.349(8) 1 calc PR B -1
C4S C 0.0010(16) 0.5113(17) 0.0477(8) 0.051(3) Uani 0.349(8) 1 d PDU B -1
H4S H 0.0028 0.5139 -0.0054 0.061 Uiso 0.349(8) 1 calc PR B -1
C5S C 0.0411(12) 0.5748(14) 0.0893(10) 0.049(3) Uani 0.349(8) 1 d PDU B -1
H5S H 0.0686 0.6241 0.0657 0.058 Uiso 0.349(8) 1 calc PR B -1
C6S C 0.0406(11) 0.5649(16) 0.1679(10) 0.047(3) Uani 0.349(8) 1 d PDU B -1
H6S H 0.0686 0.6075 0.1974 0.056 Uiso 0.349(8) 1 calc PR B -1
C10T C -0.0115(12) 0.456(2) 0.2526(14) 0.056(4) Uani 0.151(8) 1 d PDU B -2
H10F H 0.0047 0.5138 0.2813 0.085 Uiso 0.151(8) 1 calc PR B -2
H10G H 0.0162 0.3975 0.2653 0.085 Uiso 0.151(8) 1 calc PR B -2
H10H H -0.0596 0.4430 0.2649 0.085 Uiso 0.151(8) 1 calc PR B -2
C1T C -0.0048(9) 0.4784(14) 0.1674(14) 0.045(2) Uani 0.151(8) 1 d PDU B -2
C2T C -0.0303(14) 0.4152(19) 0.1147(16) 0.053(4) Uani 0.151(8) 1 d PDU B -2
H2T H -0.0530 0.3554 0.1291 0.064 Uiso 0.151(8) 1 calc PR B -2
C3T C -0.0223(17) 0.440(2) 0.0376(16) 0.060(4) Uani 0.151(8) 1 d PDU B -2
H3T H -0.0404 0.3970 0.0003 0.072 Uiso 0.151(8) 1 calc PR B -2
C4T C 0.0107(16) 0.525(2) 0.0171(16) 0.055(4) Uani 0.151(8) 1 d PDU B -2
H4T H 0.0169 0.5396 -0.0344 0.066 Uiso 0.151(8) 1 calc PR B -2
C5T C 0.0351(18) 0.589(2) 0.0706(16) 0.054(4) Uani 0.151(8) 1 d PDU B -2
H5T H 0.0568 0.6490 0.0561 0.064 Uiso 0.151(8) 1 calc PR B -2
C6T C 0.0279(15) 0.5651(18) 0.1475(15) 0.049(4) Uani 0.151(8) 1 d PDU B -2
H6T H 0.0455 0.6086 0.1848 0.059 Uiso 0.151(8) 1 calc PR B -2
C20S C 0.0052(9) -0.0207(11) 0.7135(6) 0.062(3) Uani 0.437(7) 1 d PDU C -1
H20C H -0.0251 0.0293 0.6910 0.092 Uiso 0.437(7) 1 calc PR C -1
H20D H -0.0097 -0.0876 0.6986 0.092 Uiso 0.437(7) 1 calc PR C -1
H20E H 0.0523 -0.0096 0.6963 0.092 Uiso 0.437(7) 1 calc PR C -1
C11S C 0.0024(7) -0.0115(9) 0.8002(6) 0.052(2) Uani 0.437(7) 1 d PDU C -1
C12S C -0.0377(8) 0.0632(11) 0.8278(7) 0.055(3) Uani 0.437(7) 1 d PDU C -1
H12S H -0.0614 0.1064 0.7945 0.066 Uiso 0.437(7) 1 calc PR C -1
C13S C -0.0441(7) 0.0762(10) 0.9061(7) 0.047(2) Uani 0.437(7) 1 d PDU C -1
H13S H -0.0731 0.1267 0.9257 0.056 Uiso 0.437(7) 1 calc PR C -1
C14S C -0.0079(8) 0.0150(10) 0.9536(7) 0.052(3) Uani 0.437(7) 1 d PDU C -1
H14S H -0.0097 0.0256 1.0061 0.063 Uiso 0.437(7) 1 calc PR C -1
C15S C 0.0302(8) -0.0596(11) 0.9256(8) 0.062(3) Uani 0.437(7) 1 d PDU C -1
H15S H 0.0519 -0.1052 0.9587 0.074 Uiso 0.437(7) 1 calc PR C -1
C16S C 0.0382(8) -0.0713(9) 0.8469(7) 0.057(3) Uani 0.437(7) 1 d PDU C -1
H16S H 0.0685 -0.1204 0.8274 0.068 Uiso 0.437(7) 1 calc PR C -1
C20T C 0.015(3) 0.015(3) 0.721(3) 0.062(3) Uani 0.063(7) 1 d PDU C -2
H20F H 0.0456 -0.0427 0.7168 0.092 Uiso 0.063(7) 1 calc PR C -2
H20G H 0.0376 0.0747 0.7028 0.092 Uiso 0.063(7) 1 calc PRD C -2
H20H H -0.0269 0.0023 0.6921 0.092 Uiso 0.063(7) 1 calc PR C -2
C11T C -0.0046(18) 0.029(2) 0.805(2) 0.057(5) Uani 0.063(7) 1 d PDU C -2
C12T C -0.044(2) 0.1086(14) 0.825(2) 0.058(5) Uani 0.063(7) 1 d PDU C -2
H12T H -0.0593 0.1553 0.7890 0.069 Uiso 0.063(7) 1 calc PR C -2
C13T C -0.061(2) 0.1201(16) 0.902(2) 0.055(5) Uani 0.063(7) 1 d PDU C -2
H13T H -0.0874 0.1758 0.9168 0.066 Uiso 0.063(7) 1 calc PR C -2
C14T C -0.039(3) 0.054(2) 0.955(2) 0.055(5) Uani 0.063(7) 1 d PDU C -2
H14T H -0.0521 0.0618 1.0058 0.066 Uiso 0.063(7) 1 calc PR C -2
C15T C 0.000(3) -0.025(3) 0.933(3) 0.056(5) Uani 0.063(7) 1 d PDU C -2
H15T H 0.0162 -0.0712 0.9693 0.067 Uiso 0.063(7) 1 calc PR C -2
C16T C 0.018(2) -0.037(3) 0.857(3) 0.058(4) Uani 0.063(7) 1 d PDU C -2
H16T H 0.0458 -0.0913 0.8419 0.070 Uiso 0.063(7) 1 calc PR C -2

loop_
_atom_site_aniso_label
_atom_site_aniso_U_11
_atom_site_aniso_U_22
_atom_site_aniso_U_33
_atom_site_aniso_U_23
_atom_site_aniso_U_13
_atom_site_aniso_U_12
Cl1 0.01819(19) 0.0511(3) 0.0347(3) 0.0193(3) -0.0049(4) -0.0018(3)
Ni1 0.01756(11) 0.02316(12) 0.02926(14) 0.01022(11) -0.0079(2) -0.00070(16)
C1 0.0216(8) 0.0285(18) 0.0172(10) -0.0015(12) -0.0063(12) -0.0017(13)
C2 0.025(2) 0.036(3) 0.035(3) 0.001(3) -0.007(3) -0.006(2)
C3 0.026(3) 0.048(3) 0.045(3) 0.008(3) -0.010(3) -0.010(2)
C4 0.023(2) 0.057(4) 0.037(3) 0.006(4) -0.006(3) -0.004(2)
C5 0.021(2) 0.049(3) 0.025(3) 0.003(3) -0.007(3) -0.001(2)
C6 0.022(2) 0.033(3) 0.019(3) 0.000(3) -0.002(2) 0.0010(19)
C7 0.026(4) 0.029(3) 0.026(4) 0.000(3) 0.003(4) 0.003(2)
C1A 0.0216(8) 0.0285(18) 0.0172(10) -0.0015(12) -0.0063(12) -0.0017(13)
C2A 0.030(2) 0.035(3) 0.027(3) 0.009(3) -0.002(3) 0.011(2)
C3A 0.032(3) 0.053(3) 0.028(3) 0.011(3) 0.001(3) 0.016(2)
C4A 0.026(3) 0.063(3) 0.026(3) 0.008(3) -0.009(3) 0.010(2)
C5A 0.019(2) 0.058(3) 0.023(3) 0.011(3) -0.006(3) 0.000(2)
C6A 0.0200(19) 0.036(2) 0.025(3) 0.001(3) -0.004(2) 0.0005(19)
C7A 0.033(3) 0.031(2) 0.035(4) 0.002(3) -0.011(3) -0.005(2)
C1B 0.0216(8) 0.0285(18) 0.0172(10) -0.0015(12) -0.0063(12) -0.0017(13)
C2B 0.023(3) 0.032(3) 0.025(3) 0.010(3) -0.012(3) -0.007(2)
C3B 0.023(3) 0.048(3) 0.032(3) 0.011(3) -0.013(3) -0.012(2)
C4B 0.023(3) 0.054(4) 0.035(4) 0.007(4) -0.003(3) -0.008(3)
C5B 0.018(2) 0.053(3) 0.024(3) 0.007(4) -0.009(3) -0.002(2)
C6B 0.023(2) 0.036(3) 0.017(3) 0.005(3) 0.000(3) 0.000(2)
C7B 0.033(3) 0.031(2) 0.035(4) 0.002(3) -0.011(3) -0.005(2)
P1 0.0185(5) 0.0223(5) 0.0299(5) 0.0076(3) -0.0072(3) 0.0017(2)
C10 0.0167(15) 0.047(3) 0.0444(19) 0.0065(14) -0.0131(15) 0.0054(11)
C11 0.0166(13) 0.0262(14) 0.0417(16) 0.0027(12) -0.0057(12) 0.0021(11)
C12 0.053(2) 0.0377(19) 0.0351(18) 0.0064(14) -0.0058(18) -0.0114(18)
C13 0.069(4) 0.075(3) 0.040(2) 0.024(2) -0.025(2) -0.034(3)
C14 0.041(2) 0.081(3) 0.0234(16) -0.0073(17) -0.0046(16) -0.012(2)
C15 0.0338(19) 0.0428(19) 0.047(2) -0.0106(15) -0.0109(18) 0.0061(15)
C16 0.034(2) 0.0313(15) 0.0398(18) 0.0056(13) -0.0182(16) -0.0002(13)
C20 0.0248(15) 0.0212(13) 0.0484(19) 0.0071(13) -0.0049(14) 0.0018(12)
C21 0.0237(14) 0.0198(12) 0.0451(18) 0.0015(12) -0.0028(13) 0.0061(10)
C22 0.0200(14) 0.0321(15) 0.051(2) -0.0016(15) -0.0038(13) 0.0062(12)
C23 0.0250(16) 0.0407(19) 0.055(2) -0.0018(18) -0.0021(15) 0.0043(14)
C24 0.0354(18) 0.0361(18) 0.053(2) 0.0041(17) 0.0114(17) 0.0123(15)
C25 0.051(2) 0.0336(18) 0.0386(19) -0.0084(15) -0.0015(16) 0.0135(16)
C26 0.0284(16) 0.0223(13) 0.053(2) 0.0011(14) -0.0064(15) 0.0061(12)
C30 0.0237(14) 0.0237(13) 0.0335(16) 0.0044(11) 0.0046(13) 0.0020(11)
C31 0.0214(13) 0.0218(11) 0.0225(13) 0.0064(10) 0.0022(11) 0.0029(10)
C32 0.0307(16) 0.0285(13) 0.0155(12) 0.0029(10) -0.0021(11) 0.0055(11)
C33 0.0311(18) 0.0299(15) 0.0291(16) 0.0032(13) 0.0005(13) 0.0085(13)
C34 0.0343(18) 0.0360(17) 0.038(2) -0.0107(15) -0.0019(16) 0.0075(13)
C35 0.036(2) 0.0401(18) 0.0332(18) -0.0054(14) -0.0047(15) 0.0017(14)
C36 0.0268(15) 0.0369(15) 0.0237(14) 0.0073(12) -0.0046(12) -0.0001(12)
P2 0.0167(5) 0.0263(5) 0.0280(5) 0.0137(3) -0.0088(3) -0.0028(3)
C40 0.0222(14) 0.0248(13) 0.0299(14) 0.0086(11) -0.0014(12) -0.0023(11)
C41 0.0219(14) 0.0190(12) 0.0374(16) 0.0019(11) -0.0025(12) -0.0034(10)
C42 0.0243(14) 0.0332(15) 0.0355(16) 0.0002(13) -0.0002(12) -0.0020(12)
C43 0.0239(16) 0.0391(18) 0.054(2) 0.0033(17) -0.0119(15) -0.0046(14)
C44 0.0357(18) 0.0401(19) 0.050(2) -0.0022(17) -0.0167(18) -0.0094(15)
C45 0.0397(19) 0.0286(16) 0.044(2) 0.0003(15) -0.0091(15) -0.0091(14)
C46 0.0326(16) 0.0231(13) 0.0344(15) -0.0051(13) -0.0024(13) -0.0026(12)
C50 0.0291(15) 0.0188(11) 0.0252(14) 0.0080(10) -0.0108(12) -0.0042(11)
C51 0.0282(15) 0.0252(12) 0.0263(14) 0.0037(11) -0.0104(12) -0.0034(11)
C52 0.0290(15) 0.0327(14) 0.0351(17) 0.0037(14) -0.0033(14) -0.0046(12)
C53 0.036(2) 0.0467(19) 0.0288(17) -0.0082(14) -0.0004(14) -0.0014(15)
C54 0.051(2) 0.0308(15) 0.035(2) -0.0101(14) -0.0026(17) -0.0093(14)
C55 0.040(2) 0.0269(15) 0.0361(19) -0.0032(14) 0.0045(15) -0.0119(14)
C56 0.0317(17) 0.0200(12) 0.0312(16) 0.0005(11) -0.0044(13) -0.0053(11)
C60 0.0227(16) 0.044(2) 0.0228(13) 0.0132(12) -0.0106(11) -0.0058(11)
C61 0.0208(14) 0.0360(16) 0.0248(13) 0.0123(11) -0.0041(11) -0.0063(12)
C62 0.060(3) 0.038(2) 0.0393(19) 0.0190(15) 0.017(2) 0.0133(19)
C63 0.076(4) 0.070(3) 0.0286(17) 0.0168(18) -0.008(2) 0.028(3)
C64 0.040(2) 0.073(3) 0.043(2) -0.0108(19) -0.009(2) 0.013(2)
C65 0.032(2) 0.0365(18) 0.073(3) -0.0087(17) 0.015(2) -0.0084(15)
C66 0.0225(16) 0.0364(16) 0.056(2) 0.0163(15) 0.0065(16) -0.0013(13)
C10S 0.017(4) 0.071(12) 0.082(5) 0.001(7) -0.010(6) 0.003(7)
C1S 0.016(3) 0.037(4) 0.083(5) -0.002(6) -0.015(6) 0.003(3)
C2S 0.020(7) 0.039(7) 0.087(7) 0.005(7) -0.017(7) -0.005(5)
C3S 0.040(7) 0.056(9) 0.084(7) -0.006(7) -0.021(7) -0.006(6)
C4S 0.045(5) 0.032(9) 0.076(6) -0.001(6) -0.015(7) 0.010(6)
C5S 0.029(6) 0.033(6) 0.084(7) -0.002(6) -0.006(7) 0.007(4)
C6S 0.016(6) 0.042(7) 0.083(6) -0.010(6) -0.011(7) -0.002(4)
C10T 0.017(4) 0.071(12) 0.082(5) 0.001(7) -0.010(6) 0.003(7)
C1T 0.016(3) 0.037(4) 0.083(5) -0.002(6) -0.015(6) 0.003(3)
C2T 0.036(9) 0.039(8) 0.085(7) -0.003(7) -0.015(9) -0.003(7)
C3T 0.048(9) 0.047(9) 0.084(6) 0.001(8) -0.014(10) -0.001(8)
C4T 0.043(9) 0.041(9) 0.081(8) -0.001(7) -0.014(9) 0.004(7)
C5T 0.034(9) 0.045(9) 0.082(9) -0.001(7) -0.013(9) 0.004(7)
C6T 0.022(8) 0.043(7) 0.083(8) -0.003(7) -0.019(8) -0.002(6)
C20S 0.032(6) 0.072(10) 0.081(4) -0.032(6) 0.004(6) 0.007(7)
C11S 0.041(4) 0.033(6) 0.082(4) -0.022(5) -0.004(6) 0.005(4)
C12S 0.046(6) 0.052(6) 0.068(5) -0.024(4) -0.015(5) 0.023(4)
C13S 0.027(5) 0.044(6) 0.069(5) -0.013(5) -0.004(4) 0.011(4)
C14S 0.040(8) 0.037(8) 0.080(5) -0.002(4) -0.010(5) 0.000(5)
C15S 0.042(8) 0.047(6) 0.097(6) 0.000(6) -0.016(6) 0.009(5)
C16S 0.038(6) 0.029(5) 0.103(6) -0.021(5) -0.012(6) 0.010(4)
C20T 0.032(6) 0.072(10) 0.081(4) -0.032(6) 0.004(6) 0.007(7)
C11T 0.046(10) 0.048(10) 0.075(6) -0.024(7) -0.004(9) 0.011(8)
C12T 0.046(10) 0.055(10) 0.072(8) -0.025(8) -0.006(9) 0.017(8)
C13T 0.044(11) 0.050(10) 0.070(8) -0.022(8) -0.012(9) 0.017(9)
C14T 0.042(11) 0.045(10) 0.077(8) -0.017(8) -0.014(10) 0.005(9)
C15T 0.039(10) 0.045(9) 0.084(6) -0.011(8) -0.014(9) 0.007(8)
C16T 0.040(9) 0.046(9) 0.088(7) -0.022(7) -0.012(9) 0.006(8)

loop_
_atom_type_symbol
_atom_type_description
_atom_type_scat_dispersion_real
_atom_type_scat_dispersion_imag
_atom_type_scat_source
C C 0.0033 0.0016 'International Tables Vol C Tables 4.2.6.8 and 6.1.1.4'
H H 0.0000 0.0000 'International Tables Vol C Tables 4.2.6.8 and 6.1.1.4'
P P 0.1023 0.0942 'International Tables Vol C Tables 4.2.6.8 and 6.1.1.4'
Cl Cl 0.1484 0.1585 'International Tables Vol C Tables 4.2.6.8 and 6.1.1.4'
Ni Ni 0.3393 1.1124 'International Tables Vol C Tables 4.2.6.8 and 6.1.1.4'

loop_
_geom_angle_atom_site_label_1
_geom_angle_atom_site_label_2
_geom_angle_atom_site_label_3
_geom_angle
C1B Ni1 C1A 16.2(3)
C1B Ni1 C1 7.9(5)
C1A Ni1 C1 8.3(4)
C1B Ni1 P2 86.55(18)
C1A Ni1 P2 93.11(14)
C1 Ni1 P2 89.85(15)
C1B Ni1 P1 92.70(18)
C1A Ni1 P1 86.13(14)
C1 Ni1 P1 89.39(15)
P2 Ni1 P1 179.23(2)
C1B Ni1 Cl1 169.9(3)
C1A Ni1 Cl1 173.9(2)
C1 Ni1 Cl1 177.8(3)
P2 Ni1 Cl1 89.23(5)
P1 Ni1 Cl1 91.54(5)
C6 C1 C2 118.2(7)
C6 C1 Ni1 124.4(6)
C2 C1 Ni1 117.4(6)
C3 C2 C1 119.4(9)
C3 C2 H2 120.3
C1 C2 H2 120.3
C4 C3 C2 121.6(9)
C4 C3 H3 119.2
C2 C3 H3 119.2
C3 C4 C5 120.6(8)
C3 C4 H4 119.7
C5 C4 H4 119.7
C4 C5 C6 118.5(9)
C4 C5 H5 120.7
C6 C5 H5 120.7
C1 C6 C5 121.6(8)
C1 C6 C7 118.6(8)
C5 C6 C7 119.9(8)
C6 C7 H71 109.5
C6 C7 H72 109.5
H71 C7 H72 109.5
C6 C7 H73 109.5
H71 C7 H73 109.5
H72 C7 H73 109.5
C6A C1A C2A 119.7(7)
C6A C1A Ni1 124.3(6)
C2A C1A Ni1 115.9(6)
C3A C2A C1A 119.3(9)
C3A C2A H2A 120.4
C1A C2A H2A 120.4
C4A C3A C2A 121.1(9)
C4A C3A H3A 119.4
C2A C3A H3A 119.4
C3A C4A C5A 118.6(9)
C3A C4A H4A 120.7
C5A C4A H4A 120.7
C4A C5A C6A 121.0(9)
C4A C5A H5A 119.5
C6A C5A H5A 119.5
C1A C6A C5A 119.5(8)
C1A C6A C7A 122.2(7)
C5A C6A C7A 117.9(7)
C6A C7A H7A1 109.5
C6A C7A H7A2 109.5
H7A1 C7A H7A2 109.5
C6A C7A H7A3 109.5
H7A1 C7A H7A3 109.5
H7A2 C7A H7A3 109.5
C2B C1B C6B 116.6(8)
C2B C1B Ni1 119.5(7)
C6B C1B Ni1 123.9(7)
C3B C2B C1B 124.4(10)
C3B C2B H2B 117.8
C1B C2B H2B 117.8
C2B C3B C4B 118.5(10)
C2B C3B H3B 120.8
C4B C3B H3B 120.8
C3B C4B C5B 119.7(10)
C3B C4B H4B 120.1
C5B C4B H4B 120.1
C4B C5B C6B 122.2(10)
C4B C5B H5B 118.9
C6B C5B H5B 118.9
C5B C6B C1B 118.2(9)
C5B C6B C7B 121.1(10)
C1B C6B C7B 120.5(10)
C6B C7B H7B1 109.5
C6B C7B H7B2 109.5
H7B1 C7B H7B2 109.5
C6B C7B H7B3 109.5
H7B1 C7B H7B3 109.5
H7B2 C7B H7B3 109.5
C30 P1 C10 105.19(19)
C30 P1 C20 107.26(19)
C10 P1 C20 104.96(19)
C30 P1 Ni1 111.61(13)
C10 P1 Ni1 117.85(17)
C20 P1 Ni1 109.31(14)
C11 C10 P1 119.8(3)
C11 C10 H10A 107.4
P1 C10 H10A 107.4
C11 C10 H10B 107.4
P1 C10 H10B 107.4
H10A C10 H10B 106.9
C12 C11 C16 115.6(4)
C12 C11 C10 123.4(4)
C16 C11 C10 121.0(3)
C11 C12 C13 124.4(4)
C11 C12 H12 117.8
C13 C12 H12 117.8
C14 C13 C12 118.2(4)
C14 C13 H13 120.9
C12 C13 H13 120.9
C13 C14 C15 119.7(4)
C13 C14 H14 120.2
C15 C14 H14 120.2
C14 C15 C16 120.8(4)
C14 C15 H15 119.6
C16 C15 H15 119.6
C15 C16 C11 121.3(4)
C15 C16 H16 119.4
C11 C16 H16 119.4
C21 C20 P1 116.2(2)
C21 C20 H20A 108.2
P1 C20 H20A 108.2
C21 C20 H20B 108.2
P1 C20 H20B 108.2
H20A C20 H20B 107.4
C26 C21 C22 119.5(4)
C26 C21 C20 121.7(4)
C22 C21 C20 118.7(4)
C23 C22 C21 119.0(4)
C23 C22 H22 120.5
C21 C22 H22 120.5
C24 C23 C22 121.5(4)
C24 C23 H23 119.2
C22 C23 H23 119.2
C23 C24 C25 119.9(4)
C23 C24 H24 120.0
C25 C24 H24 120.0
C24 C25 C26 118.6(4)
C24 C25 H25 120.7
C26 C25 H25 120.7
C21 C26 C25 121.3(4)
C21 C26 H26 119.3
C25 C26 H26 119.3
C31 C30 P1 113.6(2)
C31 C30 H30A 108.8
P1 C30 H30A 108.8
C31 C30 H30B 108.8
P1 C30 H30B 108.8
H30A C30 H30B 107.7
C32 C31 C36 117.9(3)
C32 C31 C30 121.7(3)
C36 C31 C30 120.4(3)
C33 C32 C31 121.7(3)
C33 C32 H32 119.2
C31 C32 H32 119.2
C32 C33 C34 120.6(3)
C32 C33 H33 119.7
C34 C33 H33 119.7
C33 C34 C35 118.2(3)
C33 C34 H34 120.9
C35 C34 H34 120.9
C36 C35 C34 121.5(4)
C36 C35 H35 119.3
C34 C35 H35 119.3
C35 C36 C31 120.1(3)
C35 C36 H36 119.9
C31 C36 H36 119.9
C60 P2 C40 104.77(18)
C60 P2 C50 103.85(17)
C40 P2 C50 104.71(16)
C60 P2 Ni1 117.53(12)
C40 P2 Ni1 110.82(12)
C50 P2 Ni1 113.98(13)
C41 C40 P2 118.9(2)
C41 C40 H40A 107.6
P2 C40 H40A 107.6
C41 C40 H40B 107.6
P2 C40 H40B 107.6
H40A C40 H40B 107.0
C42 C41 C46 117.2(3)
C42 C41 C40 121.0(4)
C46 C41 C40 121.8(3)
C41 C42 C43 122.9(4)
C41 C42 H42 118.5
C43 C42 H42 118.5
C44 C43 C42 118.8(4)
C44 C43 H43 120.6
C42 C43 H43 120.6
C45 C44 C43 119.5(4)
C45 C44 H44 120.3
C43 C44 H44 120.3
C44 C45 C46 121.7(4)
C44 C45 H45 119.1
C46 C45 H45 119.1
C45 C46 C41 119.8(4)
C45 C46 H46 120.1
C41 C46 H46 120.1
C51 C50 P2 111.9(2)
C51 C50 H50A 109.2
P2 C50 H50A 109.2
C51 C50 H50B 109.2
P2 C50 H50B 109.2
H50A C50 H50B 107.9
C56 C51 C52 118.7(3)
C56 C51 C50 120.7(3)
C52 C51 C50 120.5(3)
C53 C52 C51 121.0(3)
C53 C52 H52 119.5
C51 C52 H52 119.5
C54 C53 C52 120.0(4)
C54 C53 H53 120.0
C52 C53 H53 120.0
C53 C54 C55 120.5(4)
C53 C54 H54 119.8
C55 C54 H54 119.8
C54 C55 C56 120.1(4)
C54 C55 H55 120.0
C56 C55 H55 120.0
C51 C56 C55 119.7(3)
C51 C56 H56 120.1
C55 C56 H56 120.1
C61 C60 P2 118.7(3)
C61 C60 H60A 107.6
P2 C60 H60A 107.6
C61 C60 H60B 107.6
P2 C60 H60B 107.6
H60A C60 H60B 107.1
C66 C61 C62 118.9(4)
C66 C61 C60 120.7(3)
C62 C61 C60 120.2(3)
C63 C62 C61 117.9(4)
C63 C62 H62 121.1
C61 C62 H62 121.1
C62 C63 C64 123.5(4)
C62 C63 H63 118.3
C64 C63 H63 118.3
C65 C64 C63 118.3(5)
C65 C64 H64 120.9
C63 C64 H64 120.9
C64 C65 C66 119.7(4)
C64 C65 H65 120.2
C66 C65 H65 120.2
C61 C66 C65 121.8(4)
C61 C66 H66 119.1
C65 C66 H66 119.1
C1S C10S H10C 109.5
C1S C10S H10D 109.5
H10C C10S H10D 109.5
C1S C10S H10E 109.5
H10C C10S H10E 109.5
H10D C10S H10E 109.5
C6S C1S C2S 120.2(9)
C6S C1S C10S 121.2(14)
C2S C1S C10S 118.7(14)
C1S C2S C3S 118.4(13)
C1S C2S H2S 120.8
C3S C2S H2S 120.8
C4S C3S C2S 121.1(14)
C4S C3S H3S 119.5
C2S C3S H3S 119.5
C3S C4S C5S 120.6(11)
C3S C4S H4S 119.7
C5S C4S H4S 119.7
C4S C5S C6S 118.4(14)
C4S C5S H5S 120.8
C6S C5S H5S 120.8
C1S C6S C5S 121.2(13)
C1S C6S H6S 119.4
C5S C6S H6S 119.4
C1T C10T H10F 109.5
C1T C10T H10G 109.5
H10F C10T H10G 109.5
C1T C10T H10H 109.5
H10F C10T H10H 109.5
H10G C10T H10H 109.5
C2T C1T C6T 121.2(16)
C2T C1T C10T 121.7(15)
C6T C1T C10T 117.0(15)
C1T C2T C3T 118.8(17)
C1T C2T H2T 120.6
C3T C2T H2T 120.6
C4T C3T C2T 120.6(18)
C4T C3T H3T 119.7
C2T C3T H3T 119.7
C3T C4T C5T 120.1(19)
C3T C4T H4T 120.0
C5T C4T H4T 120.0
C4T C5T C6T 120.2(17)
C4T C5T H5T 119.9
C6T C5T H5T 119.9
C1T C6T C5T 119.1(16)
C1T C6T H6T 120.5
C5T C6T H6T 120.5
C11S C20S H20C 109.5
C11S C20S H20D 109.5
H20C C20S H20D 109.5
C11S C20S H20E 109.5
H20C C20S H20E 109.5
H20D C20S H20E 109.5
C16S C11S C12S 120.6(8)
C16S C11S C20S 123.3(9)
C12S C11S C20S 116.0(9)
C11S C12S C13S 119.9(11)
C11S C12S H12S 120.1
C13S C12S H12S 120.1
C14S C13S C12S 119.4(10)
C14S C13S H13S 120.3
C12S C13S H13S 120.3
C15S C14S C13S 119.9(10)
C15S C14S H14S 120.0
C13S C14S H14S 120.0
C14S C15S C16S 120.7(12)
C14S C15S H15S 119.6
C16S C15S H15S 119.6
C11S C16S C15S 119.2(10)
C11S C16S H16S 120.4
C15S C16S H16S 120.4
C11T C20T H20F 109.5
C11T C20T H20G 109.5
H20F C20T H20G 109.5
C11T C20T H20H 109.5
H20F C20T H20H 109.5
H20G C20T H20H 109.5
C16T C11T C12T 120.4(19)
C16T C11T C20T 119.8(19)
C12T C11T C20T 119.8(19)
C11T C12T C13T 118.5(17)
C11T C12T H12T 120.8
C13T C12T H12T 120.8
C14T C13T C12T 121.9(18)
C14T C13T H13T 119.0
C12T C13T H13T 119.0
C15T C14T C13T 119(2)
C15T C14T H14T 120.7
C13T C14T H14T 120.7
C14T C15T C16T 120(2)
C14T C15T H15T 120.0
C16T C15T H15T 120.0
C11T C16T C15T 120.6(19)
C11T C16T H16T 119.7
C15T C16T H16T 119.7

loop_
_geom_bond_atom_site_label_1
_geom_bond_atom_site_label_2
_geom_bond_distance
Cl1 Ni1 2.2433(6)
Ni1 C1B 1.855(9)
Ni1 C1A 1.886(7)
Ni1 C1 1.944(7)
Ni1 P2 2.1961(13)
Ni1 P1 2.2054(14)
C1 C6 1.391(9)
C1 C2 1.411(10)
C2 C3 1.377(10)
C2 H2 0.9500
C3 C4 1.362(11)
C3 H3 0.9500
C4 C5 1.382(10)
C4 H4 0.9500
C5 C6 1.395(9)
C5 H5 0.9500
C6 C7 1.512(10)
C7 H71 0.9800
C7 H72 0.9800
C7 H73 0.9800
C1A C6A 1.357(9)
C1A C2A 1.394(9)
C2A C3A 1.391(10)
C2A H2A 0.9500
C3A C4A 1.351(11)
C3A H3A 0.9500
C4A C5A 1.378(10)
C4A H4A 0.9500
C5A C6A 1.400(9)
C5A H5A 0.9500
C6A C7A 1.537(10)
C7A H7A1 0.9800
C7A H7A2 0.9800
C7A H7A3 0.9800
C1B C2B 1.391(10)
C1B C6B 1.413(10)
C2B C3B 1.367(10)
C2B H2B 0.9500
C3B C4B 1.368(12)
C3B H3B 0.9500
C4B C5B 1.371(11)
C4B H4B 0.9500
C5B C6B 1.403(10)
C5B H5B 0.9500
C6B C7B 1.505(12)
C7B H7B1 0.9800
C7B H7B2 0.9800
C7B H7B3 0.9800
P1 C30 1.820(4)
P1 C10 1.842(4)
P1 C20 1.863(4)
C10 C11 1.460(6)
C10 H10A 0.9900
C10 H10B 0.9900
C11 C12 1.362(5)
C11 C16 1.418(5)
C12 C13 1.412(6)
C12 H12 0.9500
C13 C14 1.376(7)
C13 H13 0.9500
C14 C15 1.384(7)
C14 H14 0.9500
C15 C16 1.387(6)
C15 H15 0.9500
C16 H16 0.9500
C20 C21 1.521(6)
C20 H20A 0.9900
C20 H20B 0.9900
C21 C26 1.362(6)
C21 C22 1.417(5)
C22 C23 1.378(6)
C22 H22 0.9500
C23 C24 1.377(6)
C23 H23 0.9500
C24 C25 1.395(6)
C24 H24 0.9500
C25 C26 1.410(6)
C25 H25 0.9500
C26 H26 0.9500
C30 C31 1.499(4)
C30 H30A 0.9900
C30 H30B 0.9900
C31 C32 1.399(4)
C31 C36 1.408(5)
C32 C33 1.370(5)
C32 H32 0.9500
C33 C34 1.395(5)
C33 H33 0.9500
C34 C35 1.401(5)
C34 H34 0.9500
C35 C36 1.376(5)
C35 H35 0.9500
C36 H36 0.9500
P2 C60 1.850(5)
P2 C40 1.852(4)
P2 C50 1.857(3)
C40 C41 1.501(5)
C40 H40A 0.9900
C40 H40B 0.9900
C41 C42 1.376(5)
C41 C46 1.417(5)
C42 C43 1.404(5)
C42 H42 0.9500
C43 C44 1.381(7)
C43 H43 0.9500
C44 C45 1.376(6)
C44 H44 0.9500
C45 C46 1.390(6)
C45 H45 0.9500
C46 H46 0.9500
C50 C51 1.514(4)
C50 H50A 0.9900
C50 H50B 0.9900
C51 C56 1.394(5)
C51 C52 1.400(5)
C52 C53 1.384(5)
C52 H52 0.9500
C53 C54 1.376(6)
C53 H53 0.9500
C54 C55 1.377(6)
C54 H54 0.9500
C55 C56 1.410(4)
C55 H55 0.9500
C56 H56 0.9500
C60 C61 1.545(5)
C60 H60A 0.9900
C60 H60B 0.9900
C61 C66 1.369(5)
C61 C62 1.413(5)
C62 C63 1.365(7)
C62 H62 0.9500
C63 C64 1.375(7)
C63 H63 0.9500
C64 C65 1.375(7)
C64 H64 0.9500
C65 C66 1.384(7)
C65 H65 0.9500
C66 H66 0.9500
C10S C1S 1.519(12)
C10S H10C 0.9800
C10S H10D 0.9800
C10S H10E 0.9800
C1S C6S 1.363(12)
C1S C2S 1.383(11)
C2S C3S 1.409(13)
C2S H2S 0.9500
C3S C4S 1.358(13)
C3S H3S 0.9500
C4S C5S 1.375(12)
C4S H4S 0.9500
C5S C6S 1.410(13)
C5S H5S 0.9500
C6S H6S 0.9500
C10T C1T 1.557(15)
C10T H10F 0.9800
C10T H10G 0.9800
C10T H10H 0.9800
C1T C2T 1.360(14)
C1T C6T 1.372(14)
C2T C3T 1.426(15)
C2T H2T 0.9500
C3T C4T 1.354(15)
C3T H3T 0.9500
C4T C5T 1.369(14)
C4T H4T 0.9500
C5T C6T 1.415(15)
C5T H5T 0.9500
C6T H6T 0.9500
C20S C11S 1.553(10)
C20S H20C 0.9800
C20S H20D 0.9800
C20S H20E 0.9800
C11S C16S 1.351(11)
C11S C12S 1.364(10)
C12S C13S 1.415(11)
C12S H12S 0.9500
C13S C14S 1.375(11)
C13S H13S 0.9500
C14S C15S 1.342(11)
C14S H14S 0.9500
C15S C16S 1.424(12)
C15S H15S 0.9500
C16S H16S 0.9500
C20T C11T 1.544(16)
C20T H20F 0.9800
C20T H20G 0.9800
C20T H20H 0.9800
C11T C16T 1.357(14)
C11T C12T 1.359(14)
C12T C13T 1.416(15)
C12T H12T 0.9500
C13T C14T 1.363(15)
C13T H13T 0.9500
C14T C15T 1.360(15)
C14T H14T 0.9500
C15T C16T 1.417(16)
C15T H15T 0.9500
C16T H16T 0.9500
